data_7022462
loop_
_publ_author_name
'Fedin, Matvey V.'
'Zhilina, Ekaterina F.'
'Chizhov, Dmitrii L.'
'Apolonskaya, Inna A.'
'Aleksandrov, Grigory G.'
'Kiskin, Mikhail A.'
'Sidorov, Aleksei A.'
'Bogomyakov, Artem S.'
'Romanenko, Galina V.'
'Eremenko, Igor L.'
'Novotortsev, Vladimir M.'
'Charushin, Valery N.'

_publ_section_title
;
 Temperature-dependent zero-field splitting in a copper(II) dimer studied
 by EPR.
;
_journal_issue 13
_journal_name_full 'Dalton transactions (Cambridge, England : 2003)'
_journal_page_first 4513
_journal_page_last 4521
_journal_paper_doi 10.1039/c2dt32697c
_journal_volume 42
_journal_year 2013
_chemical_formula_sum 'C33 H18 Cu2 F12 N12'
_chemical_formula_weight 937.67
_chemical_name_systematic
;
?
;
_space_group_IT_number 2
_symmetry_cell_setting triclinic
_symmetry_space_group_name_Hall '-P 1'
_symmetry_space_group_name_H-M 'P -1'
_atom_sites_solution_hydrogens geom
_atom_sites_solution_primary direct
_atom_sites_solution_secondary difmap
_audit_creation_method SHELXL-97
_cell_angle_alpha 76.5540(10)
_cell_angle_beta 73.5810(10)
_cell_angle_gamma 87.2240(10)
_cell_formula_units_Z 2
_cell_length_a 9.2169(2)
_cell_length_b 14.1322(3)
_cell_length_c 14.4655(3)
_cell_measurement_reflns_used 9973
_cell_measurement_temperature 295(2)
_cell_measurement_theta_max 64.83
_cell_measurement_theta_min 3.22
_cell_volume 1757.52(7)
_computing_cell_refinement 'Bruker SAINT'
_computing_data_collection 'Bruker APEX2'
_computing_data_reduction 'Bruker SAINT'
_computing_molecular_graphics 'Bruker SHELXTL'
_computing_publication_material 'Bruker SHELXTL'
_computing_structure_refinement 'SHELXL-97 (Sheldrick, 1997)'
_computing_structure_solution 'SHELXS-97 (Sheldrick, 1990)'
_diffrn_ambient_temperature 295(2)
_diffrn_measured_fraction_theta_full 0.986
_diffrn_measured_fraction_theta_max 0.986
_diffrn_measurement_device_type 'Bruker APEX-II CCD'
_diffrn_measurement_method '\f and \w scans'
_diffrn_radiation_monochromator graphite
_diffrn_radiation_source 'fine-focus sealed tube'
_diffrn_radiation_type CuK\a
_diffrn_radiation_wavelength 1.54178
_diffrn_reflns_av_R_equivalents 0.0544
_diffrn_reflns_av_sigmaI/netI 0.0294
_diffrn_reflns_limit_h_max 10
_diffrn_reflns_limit_h_min -6
_diffrn_reflns_limit_k_max 15
_diffrn_reflns_limit_k_min -16
_diffrn_reflns_limit_l_max 16
_diffrn_reflns_limit_l_min -15
_diffrn_reflns_number 20337
_diffrn_reflns_theta_full 62.50
_diffrn_reflns_theta_max 62.50
_diffrn_reflns_theta_min 3.22
_diffrn_standards_number 0
_exptl_absorpt_coefficient_mu 2.500
_exptl_absorpt_correction_T_max 0.4524
_exptl_absorpt_correction_T_min 0.3372
_exptl_absorpt_correction_type multi-scan
_exptl_absorpt_process_details SADABS
_exptl_crystal_colour green
_exptl_crystal_density_diffrn 1.772
_exptl_crystal_density_method 'not measured'
_exptl_crystal_description box
_exptl_crystal_F_000 932
_exptl_crystal_size_max 0.18
_exptl_crystal_size_mid 0.14
_exptl_crystal_size_min 0.03
_refine_diff_density_max 0.407
_refine_diff_density_min -0.336
_refine_diff_density_rms 0.055
_refine_ls_extinction_method none
_refine_ls_goodness_of_fit_ref 1.056
_refine_ls_hydrogen_treatment constr
_refine_ls_matrix_type full
_refine_ls_number_parameters 588
_refine_ls_number_reflns 5526
_refine_ls_number_restraints 138
_refine_ls_restrained_S_all 1.129
_refine_ls_R_factor_all 0.0421
_refine_ls_R_factor_gt 0.0384
_refine_ls_shift/su_max 0.001
_refine_ls_shift/su_mean 0.000
_refine_ls_structure_factor_coef Fsqd
_refine_ls_weighting_details 'calc w=1/[\s^2^(Fo^2^)+(0.0615P)^2^+1.1136P] where P=(Fo^2^+2Fc^2^)/3'
_refine_ls_weighting_scheme calc
_refine_ls_wR_factor_gt 0.1066
_refine_ls_wR_factor_ref 0.1097
_reflns_number_gt 4946
_reflns_number_total 5526
_reflns_threshold_expression >2sigma(I)
_cod_data_source_file c2dt32697c.txt
_cod_data_source_block zzzs
_cod_depositor_comments
;
The following automatic conversions were performed:

'_symmetry_cell_setting' value 'Triclinic' changed to 'triclinic'
according to /home/saulius/struct/CIF-dictionaries/cif_core.dic
dictionary named 'cif_core.dic' version 2.4.2 from 2011-04-26.

Automatic conversion script
Id: cif_fix_values 1891 2012-01-12 08:04:46Z andrius 
;
_cod_original_cell_volume 1757.53(6)
_cod_original_sg_symbol_H-M P-1
_cod_database_code 7022462

loop_
_symmetry_equiv_pos_as_xyz
'x, y, z'
'-x, -y, -z'

loop_
_atom_site_label
_atom_site_type_symbol
_atom_site_fract_x
_atom_site_fract_y
_atom_site_fract_z
_atom_site_U_iso_or_equiv
_atom_site_adp_type
_atom_site_occupancy
_atom_site_symmetry_multiplicity
_atom_site_calc_flag
_atom_site_refinement_flags
_atom_site_disorder_assembly
_atom_site_disorder_group
Cu1 Cu 0.04059(4) 0.20285(3) 0.52993(3) 0.03760(14) Uani 1 1 d . . .
Cu2 Cu -0.05876(5) 0.30914(3) 0.30616(3) 0.04504(15) Uani 1 1 d . . .
N1AA N 0.0183(3) 0.2404(2) 0.1143(2) 0.0555(7) Uani 1 1 d . . .
N1A N -0.0434(3) 0.30323(19) 0.16971(19) 0.0496(6) Uani 1 1 d . . .
N8A N -0.1792(3) 0.42459(17) 0.26728(19) 0.0438(6) Uani 1 1 d . A .
N14A N -0.1244(3) 0.35961(17) 0.43202(18) 0.0431(6) Uani 1 1 d . . .
N15A N -0.0975(3) 0.33388(17) 0.52139(18) 0.0438(6) Uani 1 1 d . . .
N1B N 0.1667(3) 0.29829(17) 0.31060(17) 0.0409(5) Uani 1 1 d . . .
N6B N 0.1833(3) 0.26379(16) 0.40194(17) 0.0385(5) Uani 1 1 d . . .
N8B N 0.2412(3) 0.21157(17) 0.57344(18) 0.0414(5) Uani 1 1 d . . .
N1C N -0.1230(3) 0.16332(17) 0.38293(17) 0.0395(5) Uani 1 1 d . . .
N6C N -0.0875(3) 0.14054(16) 0.46970(17) 0.0381(5) Uani 1 1 d . . .
N8C N -0.0821(3) 0.10437(17) 0.65277(17) 0.0416(5) Uani 1 1 d . . .
F1A F 0.0444(15) 0.2698(7) -0.1390(4) 0.102(3) Uani 0.52(2) 1 d PDU A 3
F2A F 0.1817(10) 0.1890(12) -0.0597(8) 0.124(4) Uani 0.52(2) 1 d PDU A 3
F3A F -0.039(2) 0.1369(9) -0.0342(12) 0.154(7) Uani 0.52(2) 1 d PDU A 3
F1AA F 0.1802(12) 0.2236(11) -0.0937(13) 0.141(5) Uani 0.48(2) 1 d PDU A 4
F2AA F -0.045(3) 0.2434(12) -0.1151(12) 0.149(5) Uani 0.48(2) 1 d PDU A 4
F3AA F 0.0003(17) 0.1241(5) -0.0151(10) 0.100(3) Uani 0.48(2) 1 d PDU A 4
F1B F 0.4574(3) 0.4306(3) 0.11072(18) 0.1194(12) Uani 1 1 d U . .
F2B F 0.3345(3) 0.3174(2) 0.09154(17) 0.0954(8) Uani 1 1 d U . .
F3B F 0.2202(3) 0.44219(18) 0.12777(17) 0.0891(7) Uani 1 1 d U . .
F1C F -0.3224(3) 0.18506(16) 0.26343(18) 0.0762(6) Uani 1 1 d U . .
F2C F -0.2067(3) 0.05624(18) 0.23557(16) 0.0753(6) Uani 1 1 d U . .
F3C F -0.4217(3) 0.0446(2) 0.34122(18) 0.0848(7) Uani 1 1 d U . .
F11 F -0.2758(13) 0.3482(14) 0.7440(8) 0.142(6) Uani 0.505(19) 1 d PDU B 1
F12 F -0.0404(12) 0.3399(8) 0.6914(9) 0.103(4) Uani 0.505(19) 1 d PDU B 1
F13 F -0.1353(13) 0.4754(5) 0.6907(7) 0.088(3) Uani 0.505(19) 1 d PDU B 1
F11A F -0.225(3) 0.4615(9) 0.7139(8) 0.134(5) Uani 0.495(19) 1 d PDU B 2
F12A F -0.0273(9) 0.3714(12) 0.6880(9) 0.111(4) Uani 0.495(19) 1 d PDU B 2
F13A F -0.2473(15) 0.3139(8) 0.7335(7) 0.100(3) Uani 0.495(19) 1 d PDU B 2
C3A C -0.0154(4) 0.2737(3) 0.0283(2) 0.0560(8) Uani 1 1 d D A .
C4A C 0.0370(5) 0.2172(3) -0.0495(3) 0.0790(11) Uani 1 1 d DU . .
C5A C -0.0995(4) 0.3572(3) 0.0275(2) 0.0581(9) Uani 1 1 d . . .
H5AA H -0.1364 0.3929 -0.0234 0.070 Uiso 1 1 calc R A .
C6A C -0.1159(4) 0.3751(2) 0.1189(2) 0.0468(7) Uani 1 1 d . A .
C7A C -0.1914(3) 0.4454(2) 0.1745(2) 0.0469(7) Uani 1 1 d . . .
C10A C -0.3269(4) 0.5583(2) 0.3064(3) 0.0615(9) Uani 1 1 d . A .
H10A H -0.3731 0.5955 0.3515 0.074 Uiso 1 1 calc R . .
C11A C -0.3408(5) 0.5812(3) 0.2112(3) 0.0690(10) Uani 1 1 d . . .
H11A H -0.3977 0.6344 0.1922 0.083 Uiso 1 1 calc R A .
C12A C -0.2720(4) 0.5267(3) 0.1438(3) 0.0609(9) Uani 1 1 d . A .
H12A H -0.2792 0.5439 0.0792 0.073 Uiso 1 1 calc R . .
C9A C -0.2419(3) 0.4779(2) 0.3328(2) 0.0474(7) Uani 1 1 d . . .
C13A C -0.2077(3) 0.4409(2) 0.4273(2) 0.0449(7) Uani 1 1 d . A .
C16A C -0.1661(3) 0.3997(2) 0.5718(2) 0.0462(7) Uani 1 1 d D A .
C17A C -0.1606(4) 0.3892(2) 0.6752(3) 0.0623(9) Uani 1 1 d DU . .
C21A C -0.2373(4) 0.4688(2) 0.5159(2) 0.0522(8) Uani 1 1 d . . .
H21A H -0.2924 0.5217 0.5339 0.063 Uiso 1 1 calc R A .
C1B C 0.3024(3) 0.3358(2) 0.2533(2) 0.0442(7) Uani 1 1 d . . .
C3B C 0.3290(4) 0.3820(3) 0.1465(3) 0.0618(9) Uani 1 1 d U . .
C4B C 0.4070(3) 0.3256(2) 0.3067(2) 0.0490(7) Uani 1 1 d . . .
H4BA H 0.5082 0.3453 0.2844 0.059 Uiso 1 1 calc R . .
C5B C 0.3262(3) 0.2792(2) 0.4011(2) 0.0403(6) Uani 1 1 d . . .
C7B C 0.3610(3) 0.2475(2) 0.4957(2) 0.0402(6) Uani 1 1 d . . .
C9B C 0.2681(4) 0.1823(3) 0.6619(3) 0.0551(8) Uani 1 1 d . . .
H9BA H 0.1872 0.1576 0.7164 0.066 Uiso 1 1 calc R . .
C10B C 0.4081(4) 0.1864(3) 0.6770(3) 0.0598(9) Uani 1 1 d . . .
H10B H 0.4205 0.1656 0.7402 0.072 Uiso 1 1 calc R . .
C11B C 0.5291(4) 0.2219(2) 0.5973(3) 0.0563(9) Uani 1 1 d . . .
H11B H 0.6254 0.2247 0.6053 0.068 Uiso 1 1 calc R . .
C12B C 0.5057(3) 0.2532(2) 0.5056(3) 0.0505(8) Uani 1 1 d . . .
H12B H 0.5859 0.2780 0.4506 0.061 Uiso 1 1 calc R . .
C2C C -0.2226(3) 0.0937(2) 0.3885(2) 0.0413(6) Uani 1 1 d . . .
C3C C -0.2917(4) 0.0956(2) 0.3071(3) 0.0522(8) Uani 1 1 d U . .
C4C C -0.2517(3) 0.0265(2) 0.4777(2) 0.0441(7) Uani 1 1 d . . .
H4CA H -0.3151 -0.0282 0.4994 0.053 Uiso 1 1 calc R . .
C5C C -0.1633(3) 0.06002(19) 0.5277(2) 0.0384(6) Uani 1 1 d . . .
C7C C -0.1525(3) 0.0350(2) 0.6291(2) 0.0396(6) Uani 1 1 d . . .
C9C C -0.0860(4) 0.0935(3) 0.7476(2) 0.0516(8) Uani 1 1 d . . .
H9CA H -0.0467 0.1436 0.7657 0.062 Uiso 1 1 calc R . .
C10C C -0.1448(4) 0.0126(3) 0.8195(3) 0.0593(9) Uani 1 1 d . . .
H10C H -0.1432 0.0075 0.8845 0.071 Uiso 1 1 calc R . .
C11C C -0.2067(4) -0.0614(3) 0.7938(3) 0.0609(9) Uani 1 1 d . . .
H11C H -0.2423 -0.1187 0.8404 0.073 Uiso 1 1 calc R . .
C12C C -0.2146(4) -0.0486(2) 0.6981(2) 0.0505(7) Uani 1 1 d . . .
H12C H -0.2612 -0.0955 0.6801 0.061 Uiso 1 1 calc R . .
N1S N -0.4997(15) 0.1287(15) -0.0889(9) 0.356(11) Uani 1 1 d . . .
C1S C -0.4474(11) 0.1369(11) -0.0260(9) 0.214(5) Uani 1 1 d . . .
C2S C -0.3983(10) 0.1149(15) 0.0580(8) 0.335(12) Uani 1 1 d . . .
H2SA H -0.3450 0.1702 0.0615 0.503 Uiso 1 1 calc R . .
H2SB H -0.3318 0.0605 0.0557 0.503 Uiso 1 1 calc R . .
H2SC H -0.4838 0.0987 0.1154 0.503 Uiso 1 1 calc R . .

loop_
_atom_site_aniso_label
_atom_site_aniso_U_11
_atom_site_aniso_U_22
_atom_site_aniso_U_33
_atom_site_aniso_U_23
_atom_site_aniso_U_13
_atom_site_aniso_U_12
Cu1 0.0387(2) 0.0390(2) 0.0348(2) -0.00911(18) -0.00875(18) -0.00258(17)
Cu2 0.0554(3) 0.0455(3) 0.0382(3) -0.0145(2) -0.0176(2) 0.0150(2)
N1AA 0.0697(18) 0.0593(17) 0.0421(15) -0.0179(13) -0.0195(13) 0.0123(14)
N1A 0.0621(16) 0.0490(15) 0.0414(14) -0.0123(12) -0.0200(12) 0.0104(12)
N8A 0.0458(13) 0.0407(13) 0.0460(14) -0.0098(11) -0.0151(11) 0.0041(11)
N14A 0.0501(14) 0.0390(13) 0.0421(14) -0.0150(11) -0.0129(11) 0.0104(11)
N15A 0.0517(14) 0.0400(13) 0.0410(14) -0.0141(11) -0.0119(11) 0.0051(11)
N1B 0.0449(13) 0.0400(13) 0.0357(13) -0.0074(10) -0.0087(10) -0.0014(10)
N6B 0.0396(13) 0.0379(13) 0.0366(13) -0.0074(10) -0.0091(10) -0.0019(10)
N8B 0.0458(13) 0.0374(13) 0.0424(14) -0.0099(10) -0.0136(11) -0.0015(10)
N1C 0.0424(13) 0.0370(12) 0.0410(13) -0.0118(10) -0.0124(10) 0.0006(10)
N6C 0.0407(12) 0.0367(12) 0.0381(13) -0.0129(10) -0.0094(10) 0.0017(10)
N8C 0.0426(13) 0.0419(13) 0.0379(13) -0.0097(10) -0.0072(10) 0.0008(10)
F1A 0.150(7) 0.117(5) 0.040(3) -0.026(3) -0.022(4) 0.009(5)
F2A 0.129(5) 0.173(10) 0.089(6) -0.069(6) -0.041(5) 0.067(6)
F3A 0.209(12) 0.147(10) 0.116(10) -0.076(8) -0.012(8) -0.068(9)
F1AA 0.155(6) 0.128(9) 0.107(9) -0.063(7) 0.047(6) -0.019(6)
F2AA 0.264(12) 0.149(9) 0.087(7) -0.065(6) -0.112(8) 0.078(9)
F3AA 0.172(8) 0.061(4) 0.084(5) -0.039(3) -0.045(5) 0.012(4)
F1B 0.106(2) 0.171(3) 0.0579(15) 0.0271(16) -0.0160(14) -0.079(2)
F2B 0.130(2) 0.1010(19) 0.0510(13) -0.0288(13) -0.0086(13) -0.0043(16)
F3B 0.118(2) 0.0820(16) 0.0601(14) 0.0061(12) -0.0342(13) 0.0145(14)
F1C 0.0890(15) 0.0668(13) 0.0929(16) -0.0208(12) -0.0579(13) 0.0174(11)
F2C 0.0839(14) 0.0943(16) 0.0648(13) -0.0448(12) -0.0291(11) 0.0182(12)
F3C 0.0665(13) 0.1138(19) 0.0840(16) -0.0255(14) -0.0291(12) -0.0293(13)
F11 0.113(6) 0.245(16) 0.058(4) -0.047(7) 0.015(4) -0.081(9)
F12 0.167(8) 0.096(5) 0.079(6) -0.052(5) -0.072(6) 0.068(6)
F13 0.129(6) 0.074(3) 0.077(4) -0.049(3) -0.027(4) -0.009(3)
F11A 0.245(12) 0.097(6) 0.081(5) -0.064(5) -0.060(7) 0.085(7)
F12A 0.082(4) 0.182(10) 0.070(5) -0.007(6) -0.034(4) -0.040(5)
F13A 0.156(7) 0.098(5) 0.032(4) -0.007(3) -0.002(4) -0.037(4)
C3A 0.073(2) 0.061(2) 0.0366(17) -0.0123(15) -0.0186(16) -0.0014(17)
C4A 0.115(3) 0.078(3) 0.052(2) -0.0230(19) -0.031(2) 0.011(2)
C5A 0.075(2) 0.059(2) 0.0439(19) -0.0040(16) -0.0298(17) 0.0011(17)
C6A 0.0511(17) 0.0445(17) 0.0455(17) -0.0040(14) -0.0187(14) -0.0036(13)
C7A 0.0470(17) 0.0417(16) 0.0519(19) -0.0031(14) -0.0191(14) -0.0036(13)
C10A 0.068(2) 0.0445(18) 0.073(2) -0.0158(17) -0.0231(19) 0.0154(16)
C11A 0.075(2) 0.049(2) 0.085(3) -0.0061(19) -0.035(2) 0.0184(18)
C12A 0.068(2) 0.052(2) 0.064(2) -0.0024(17) -0.0308(18) 0.0077(17)
C9A 0.0461(16) 0.0378(16) 0.0576(19) -0.0101(14) -0.0143(14) 0.0014(13)
C13A 0.0451(16) 0.0367(15) 0.0517(18) -0.0121(13) -0.0104(14) 0.0017(12)
C16A 0.0522(17) 0.0391(16) 0.0470(17) -0.0185(14) -0.0061(14) -0.0002(13)
C17A 0.083(2) 0.054(2) 0.054(2) -0.0258(16) -0.0146(18) 0.0030(17)
C21A 0.060(2) 0.0402(17) 0.057(2) -0.0214(15) -0.0109(16) 0.0104(14)
C1B 0.0488(17) 0.0408(16) 0.0380(16) -0.0063(13) -0.0057(13) -0.0030(13)
C3B 0.068(2) 0.068(2) 0.0429(19) -0.0047(16) -0.0080(16) -0.0147(17)
C4B 0.0385(15) 0.0524(18) 0.0498(19) -0.0074(15) -0.0045(14) -0.0064(13)
C5B 0.0362(15) 0.0373(15) 0.0478(17) -0.0134(13) -0.0100(13) 0.0022(11)
C7B 0.0426(15) 0.0315(14) 0.0487(17) -0.0129(12) -0.0136(13) 0.0028(11)
C9B 0.058(2) 0.059(2) 0.0487(19) -0.0076(15) -0.0186(16) -0.0045(16)
C10B 0.073(2) 0.056(2) 0.063(2) -0.0150(17) -0.039(2) 0.0051(17)
C11B 0.0523(19) 0.0510(19) 0.079(3) -0.0227(17) -0.0337(19) 0.0080(15)
C12B 0.0392(16) 0.0499(18) 0.066(2) -0.0173(16) -0.0159(15) -0.0002(13)
C2C 0.0401(15) 0.0399(15) 0.0481(17) -0.0184(13) -0.0124(13) 0.0030(12)
C3C 0.0481(17) 0.0547(19) 0.061(2) -0.0224(16) -0.0185(15) 0.0021(14)
C4C 0.0421(16) 0.0379(16) 0.0525(18) -0.0152(14) -0.0086(13) -0.0042(12)
C5C 0.0376(14) 0.0333(14) 0.0417(16) -0.0128(12) -0.0042(12) 0.0043(11)
C7C 0.0394(15) 0.0343(15) 0.0422(16) -0.0119(12) -0.0050(12) 0.0063(11)
C9C 0.0539(18) 0.060(2) 0.0410(18) -0.0156(15) -0.0097(14) 0.0000(15)
C10C 0.062(2) 0.069(2) 0.0401(18) -0.0046(16) -0.0106(15) 0.0021(17)
C11C 0.063(2) 0.052(2) 0.054(2) 0.0057(16) -0.0080(17) 0.0006(16)
C12C 0.0540(18) 0.0375(16) 0.0528(19) -0.0060(14) -0.0068(15) -0.0013(13)
N1S 0.254(12) 0.67(3) 0.214(11) -0.196(16) -0.139(10) 0.209(16)
C1S 0.111(6) 0.360(17) 0.167(10) -0.089(11) -0.018(6) 0.059(8)
C2S 0.108(6) 0.79(4) 0.147(9) -0.172(15) -0.056(6) 0.063(12)

loop_
_atom_type_symbol
_atom_type_description
_atom_type_scat_dispersion_real
_atom_type_scat_dispersion_imag
_atom_type_scat_source
Cu Cu -1.9646 0.5888 'International Tables Vol C Tables 4.2.6.8 and 6.1.1.4'
N N 0.0311 0.0180 'International Tables Vol C Tables 4.2.6.8 and 6.1.1.4'
C C 0.0181 0.0091 'International Tables Vol C Tables 4.2.6.8 and 6.1.1.4'
F F 0.0727 0.0534 'International Tables Vol C Tables 4.2.6.8 and 6.1.1.4'
H H 0.0000 0.0000 'International Tables Vol C Tables 4.2.6.8 and 6.1.1.4'

loop_
_geom_angle_atom_site_label_1
_geom_angle_atom_site_label_2
_geom_angle_atom_site_label_3
_geom_angle
N6B Cu1 N6C 94.45(9)
N6B Cu1 N8C 164.00(10)
N6C Cu1 N8C 79.55(9)
N6B Cu1 N8B 79.07(9)
N6C Cu1 N8B 151.86(9)
N8C Cu1 N8B 99.18(9)
N6B Cu1 N15A 89.84(9)
N6C Cu1 N15A 90.88(9)
N8C Cu1 N15A 104.97(9)
N8B Cu1 N15A 116.23(9)
N1A Cu2 N8A 79.79(10)
N1A Cu2 N14A 157.67(10)
N8A Cu2 N14A 77.90(10)
N1A Cu2 N1B 102.92(10)
N8A Cu2 N1B 130.86(10)
N14A Cu2 N1B 92.29(10)
N1A Cu2 N1C 101.31(10)
N8A Cu2 N1C 132.01(10)
N14A Cu2 N1C 93.09(9)
N1B Cu2 N1C 96.12(9)
N1A N1AA C3A 105.2(3)
N1AA N1A C6A 110.5(3)
N1AA N1A Cu2 133.6(2)
C6A N1A Cu2 115.8(2)
C9A N8A C7A 123.2(3)
C9A N8A Cu2 119.5(2)
C7A N8A Cu2 117.3(2)
N15A N14A C13A 109.4(2)
N15A N14A Cu2 134.78(18)
C13A N14A Cu2 115.7(2)
C16A N15A N14A 106.3(2)
C16A N15A Cu1 143.7(2)
N14A N15A Cu1 109.96(17)
C1B N1B N6B 106.0(2)
C1B N1B Cu2 137.7(2)
N6B N1B Cu2 114.10(17)
C5B N6B N1B 109.7(2)
C5B N6B Cu1 117.50(19)
N1B N6B Cu1 132.75(18)
C9B N8B C7B 116.6(3)
C9B N8B Cu1 130.8(2)
C7B N8B Cu1 112.41(18)
N6C N1C C2C 105.8(2)
N6C N1C Cu2 111.46(16)
C2C N1C Cu2 139.57(19)
C5C N6C N1C 110.0(2)
C5C N6C Cu1 115.37(19)
N1C N6C Cu1 134.49(18)
C9C N8C C7C 117.6(3)
C9C N8C Cu1 129.2(2)
C7C N8C Cu1 112.65(19)
N1AA C3A C5A 112.5(3)
N1AA C3A C4A 117.9(3)
C5A C3A C4A 129.5(3)
F1AA C4A F3A 120.8(11)
F1AA C4A F3AA 107.6(8)
F3A C4A F3AA 22.7(11)
F1AA C4A F1A 76.5(8)
F3A C4A F1A 109.3(8)
F3AA C4A F1A 127.0(8)
F1AA C4A F2AA 111.2(8)
F3A C4A F2AA 79.0(9)
F3AA C4A F2AA 101.1(9)
F1A C4A F2AA 37.7(8)
F1AA C4A F2A 26.6(8)
F3A C4A F2A 104.5(9)
F3AA C4A F2A 86.0(10)
F1A C4A F2A 101.8(6)
F2AA C4A F2A 132.3(9)
F1AA C4A C3A 115.4(7)
F3A C4A C3A 115.3(8)
F3AA C4A C3A 112.1(7)
F1A C4A C3A 112.8(5)
F2AA C4A C3A 108.5(6)
F2A C4A C3A 112.1(6)
C6A C5A C3A 104.0(3)
C6A C5A H5AA 128.0
C3A C5A H5AA 128.0
C5A C6A N1A 107.9(3)
C5A C6A C7A 137.4(3)
N1A C6A C7A 114.6(3)
N8A C7A C12A 119.1(3)
N8A C7A C6A 112.4(3)
C12A C7A C6A 128.5(3)
C11A C10A C9A 118.0(3)
C11A C10A H10A 121.0
C9A C10A H10A 121.0
C12A C11A C10A 121.3(3)
C12A C11A H11A 119.3
C10A C11A H11A 119.3
C11A C12A C7A 118.6(3)
C11A C12A H12A 120.7
C7A C12A H12A 120.7
N8A C9A C10A 119.8(3)
N8A C9A C13A 112.0(3)
C10A C9A C13A 128.2(3)
N14A C13A C21A 109.1(3)
N14A C13A C9A 114.9(3)
C21A C13A C9A 136.1(3)
N15A C16A C21A 111.4(3)
N15A C16A C17A 119.2(3)
C21A C16A C17A 129.4(3)
F11 C17A F12A 118.3(10)
F11 C17A F11A 76.7(8)
F12A C17A F11A 112.1(8)
F11 C17A F12 106.5(8)
F12A C17A F12 19.9(8)
F11A C17A F12 127.5(8)
F11 C17A F13A 25.2(10)
F12A C17A F13A 105.4(7)
F11A C17A F13A 101.7(8)
F12 C17A F13A 88.7(9)
F11 C17A F13 108.7(7)
F12A C17A F13 82.6(7)
F11A C17A F13 35.9(7)
F12 C17A F13 101.9(6)
F13A C17A F13 131.1(6)
F11 C17A C16A 116.8(7)
F12A C17A C16A 114.4(6)
F11A C17A C16A 112.8(5)
F12 C17A C16A 111.5(5)
F13A C17A C16A 109.5(6)
F13 C17A C16A 110.3(5)
C13A C21A C16A 103.9(3)
C13A C21A H21A 128.1
C16A C21A H21A 128.1
N1B C1B C4B 111.3(3)
N1B C1B C3B 122.0(3)
C4B C1B C3B 126.6(3)
F1B C3B F3B 108.0(3)
F1B C3B F2B 106.6(3)
F3B C3B F2B 104.6(3)
F1B C3B C1B 111.3(3)
F3B C3B C1B 113.2(3)
F2B C3B C1B 112.7(3)
C1B C4B C5B 103.7(3)
C1B C4B H4BA 128.1
C5B C4B H4BA 128.1
N6B C5B C4B 109.2(3)
N6B C5B C7B 116.1(3)
C4B C5B C7B 134.7(3)
N8B C7B C12B 122.4(3)
N8B C7B C5B 114.7(2)
C12B C7B C5B 122.9(3)
N8B C9B C10B 124.0(3)
N8B C9B H9BA 118.0
C10B C9B H9BA 118.0
C11B C10B C9B 118.8(3)
C11B C10B H10B 120.6
C9B C10B H10B 120.6
C12B C11B C10B 118.8(3)
C12B C11B H11B 120.6
C10B C11B H11B 120.6
C11B C12B C7B 119.4(3)
C11B C12B H12B 120.3
C7B C12B H12B 120.3
N1C C2C C4C 111.6(3)
N1C C2C C3C 121.7(3)
C4C C2C C3C 126.7(3)
F2C C3C F1C 106.3(3)
F2C C3C F3C 105.6(3)
F1C C3C F3C 107.1(3)
F2C C3C C2C 113.8(3)
F1C C3C C2C 113.1(3)
F3C C3C C2C 110.5(3)
C2C C4C C5C 103.5(3)
C2C C4C H4CA 128.3
C5C C4C H4CA 128.3
N6C C5C C4C 109.1(3)
N6C C5C C7C 115.7(2)
C4C C5C C7C 134.5(3)
N8C C7C C12C 121.8(3)
N8C C7C C5C 113.8(2)
C12C C7C C5C 124.3(3)
N8C C9C C10C 123.4(3)
N8C C9C H9CA 118.3
C10C C9C H9CA 118.3
C9C C10C C11C 118.8(3)
C9C C10C H10C 120.6
C11C C10C H10C 120.6
C12C C11C C10C 118.8(3)
C12C C11C H11C 120.6
C10C C11C H11C 120.6
C11C C12C C7C 119.3(3)
C11C C12C H12C 120.4
C7C C12C H12C 120.4
N1S C1S C2S 161(2)
C1S C2S H2SA 109.5
C1S C2S H2SB 109.5
H2SA C2S H2SB 109.5
C1S C2S H2SC 109.5
H2SA C2S H2SC 109.5
H2SB C2S H2SC 109.5

loop_
_geom_bond_atom_site_label_1
_geom_bond_atom_site_label_2
_geom_bond_distance
Cu1 N6B 1.973(2)
Cu1 N6C 1.992(2)
Cu1 N8C 2.059(2)
Cu1 N8B 2.132(2)
Cu1 N15A 2.195(2)
Cu2 N1A 1.960(3)
Cu2 N8A 1.990(2)
Cu2 N14A 2.032(2)
Cu2 N1B 2.094(2)
Cu2 N1C 2.124(2)
N1AA N1A 1.334(4)
N1AA C3A 1.340(4)
N1A C6A 1.372(4)
N8A C9A 1.335(4)
N8A C7A 1.341(4)
N14A N15A 1.349(3)
N14A C13A 1.349(4)
N15A C16A 1.339(4)
N1B C1B 1.344(4)
N1B N6B 1.347(3)
N6B C5B 1.342(4)
N8B C9B 1.339(4)
N8B C7B 1.353(4)
N1C N6C 1.349(3)
N1C C2C 1.352(4)
N6C C5C 1.338(4)
N8C C9C 1.335(4)
N8C C7C 1.357(4)
F1A C4A 1.319(7)
F2A C4A 1.351(8)
F3A C4A 1.304(8)
F1AA C4A 1.291(8)
F2AA C4A 1.349(8)
F3AA C4A 1.318(8)
F1B C3B 1.307(4)
F2B C3B 1.333(4)
F3B C3B 1.329(5)
F1C C3C 1.331(4)
F2C C3C 1.327(4)
F3C C3C 1.335(4)
F11 C17A 1.284(7)
F12 C17A 1.329(7)
F13 C17A 1.332(6)
F11A C17A 1.315(6)
F12A C17A 1.298(7)
F13A C17A 1.329(7)
C3A C5A 1.379(5)
C3A C4A 1.487(5)
C5A C6A 1.370(5)
C5A H5AA 0.9300
C6A C7A 1.451(5)
C7A C12A 1.391(4)
C10A C11A 1.380(5)
C10A C9A 1.389(4)
C10A H10A 0.9300
C11A C12A 1.377(6)
C11A H11A 0.9300
C12A H12A 0.9300
C9A C13A 1.462(4)
C13A C21A 1.379(5)
C16A C21A 1.381(5)
C16A C17A 1.483(4)
C21A H21A 0.9300
C1B C4B 1.380(4)
C1B C3B 1.485(5)
C4B C5B 1.380(4)
C4B H4BA 0.9300
C5B C7B 1.457(4)
C7B C12B 1.389(4)
C9B C10B 1.374(5)
C9B H9BA 0.9300
C10B C11B 1.373(5)
C10B H10B 0.9300
C11B C12B 1.372(5)
C11B H11B 0.9300
C12B H12B 0.9300
C2C C4C 1.378(4)
C2C C3C 1.483(4)
C4C C5C 1.393(4)
C4C H4CA 0.9300
C5C C7C 1.457(4)
C7C C12C 1.383(4)
C9C C10C 1.367(5)
C9C H9CA 0.9300
C10C C11C 1.385(5)
C10C H10C 0.9300
C11C C12C 1.376(5)
C11C H11C 0.9300
C12C H12C 0.9300
N1S C1S 1.174(14)
C1S C2S 1.379(14)
C2S H2SA 0.9600
C2S H2SB 0.9600
C2S H2SC 0.9600
